data_4000072
loop_
_publ_author_name
'Pivovar, Adam M.'
'Holman, K. Travis'
'Ward, Michael D.'

_publ_section_title
;
 Shape-Selective Separation of Molecular Isomers with Tunable
 Hydrogen-Bonded Host Frameworks
;
_journal_issue 9
_journal_name_full 'Chemistry of Materials'
_journal_page_first 3018
_journal_paper_doi 10.1021/cm0104452
_journal_volume 13
_journal_year 2001
_chemical_formula_sum 'C26 H32 N6 O6 S2'
_chemical_formula_weight 588.70
_chemical_name_common bis(guanidinium)(4,4'-biphenyldisulfonate).(1,8-dimethylnaphthalene)
_chemical_name_systematic
; 
 ? 
;
_space_group_IT_number 33
_symmetry_cell_setting orthorhombic
_symmetry_space_group_name_Hall 'P 2c -2n'
_symmetry_space_group_name_H-M 'P n a 21'
_atom_sites_solution_hydrogens geom
_atom_sites_solution_primary direct
_atom_sites_solution_secondary difmap
_audit_creation_method SHELXL-97
_cell_angle_alpha 90.00
_cell_angle_beta 90.00
_cell_angle_gamma 90.00
_cell_formula_units_Z 4
_cell_length_a 17.3485(12)
_cell_length_b 7.4584(5)
_cell_length_c 21.6256(15)
_cell_measurement_reflns_used 1922
_cell_measurement_temperature 173(2)
_cell_measurement_theta_max 24.12
_cell_measurement_theta_min 2.53
_cell_volume 2798.2(3)
_computing_cell_refinement 'SAINT, Bruker'
_computing_data_collection 'SMART, Bruker (or Siemens)'
_computing_data_reduction 'SAINT, Bruker'
_computing_molecular_graphics 'XSEED, L. Barbour (1999); http://www.lbarbour.com/xseed'
_computing_structure_refinement 'SHELXL-97 (Sheldrick, 1997)'
_computing_structure_solution 'SHELXS-97 (Sheldrick, 1990)'
_diffrn_ambient_temperature 173(2)
_diffrn_measured_fraction_theta_full 1.000
_diffrn_measured_fraction_theta_max 1.000
_diffrn_measurement_device_type 'SMART platform CCD, Bruker (or Siemens)'
_diffrn_measurement_method 'omega scans'
_diffrn_radiation_monochromator graphite
_diffrn_radiation_source 'fine-focus sealed tube'
_diffrn_radiation_type MoK\a
_diffrn_radiation_wavelength 0.71070
_diffrn_reflns_av_R_equivalents 0.0653
_diffrn_reflns_av_sigmaI/netI 0.0883
_diffrn_reflns_limit_h_max 20
_diffrn_reflns_limit_h_min -19
_diffrn_reflns_limit_k_max 8
_diffrn_reflns_limit_k_min -8
_diffrn_reflns_limit_l_max 24
_diffrn_reflns_limit_l_min -25
_diffrn_reflns_number 14266
_diffrn_reflns_theta_full 25.00
_diffrn_reflns_theta_max 25.00
_diffrn_reflns_theta_min 1.88
_exptl_absorpt_coefficient_mu 0.242
_exptl_absorpt_correction_T_max 1.0000
_exptl_absorpt_correction_T_min 0.7811
_exptl_absorpt_correction_type 'simulated psi-scans'
_exptl_absorpt_process_details 'SADABS, G. Sheldrick (1999)'
_exptl_crystal_colour colorless
_exptl_crystal_density_diffrn 1.397
_exptl_crystal_density_method 'not measured'
_exptl_crystal_description plate
_exptl_crystal_F_000 1240
_exptl_crystal_size_max 0.35
_exptl_crystal_size_mid 0.28
_exptl_crystal_size_min 0.13
_refine_diff_density_max 0.889
_refine_diff_density_min -0.574
_refine_diff_density_rms 0.085
_refine_ls_abs_structure_details 'Flack H D (1983), Acta Cryst. A39, 876-881'
_refine_ls_abs_structure_Flack 0.3(2)
_refine_ls_extinction_method none
_refine_ls_goodness_of_fit_ref 0.936
_refine_ls_hydrogen_treatment mixed
_refine_ls_matrix_type full
_refine_ls_number_parameters 293
_refine_ls_number_reflns 4831
_refine_ls_number_restraints 1
_refine_ls_restrained_S_all 0.935
_refine_ls_R_factor_all 0.1458
_refine_ls_R_factor_gt 0.0703
_refine_ls_shift/su_max 0.448
_refine_ls_shift/su_mean 0.063
_refine_ls_structure_factor_coef Fsqd
_refine_ls_weighting_details 'calc w=1/[\s^2^(Fo^2^)+(0.1273P)^2^+0.0000P] where P=(Fo^2^+2Fc^2^)/3'
_refine_ls_weighting_scheme calc
_refine_ls_wR_factor_gt 0.1900
_refine_ls_wR_factor_ref 0.2227
_reflns_number_gt 2441
_reflns_number_total 4831
_reflns_threshold_expression >2sigma(I)
_cod_data_source_file cm0104452.cif
_cod_data_source_block g:\travis\00402\00402
_cod_depositor_comments
;
The following automatic conversions were performed:
'_atom_site_symetry_multiplicity' tag replaced with
'_atom_site_symmetry_multiplicity'.

Automatic conversion script
Id: cif_correct_tags 1440 2010-10-19 06:21:57Z saulius 
;
_cod_original_sg_symbol_H-M Pna2(1)
_cod_database_code 4000072

loop_
_symmetry_equiv_pos_as_xyz
'x, y, z'
'-x, -y, z+1/2'
'-x+1/2, y+1/2, z+1/2'
'x+1/2, -y+1/2, z'

loop_
_atom_site_label
_atom_site_type_symbol
_atom_site_fract_x
_atom_site_fract_y
_atom_site_fract_z
_atom_site_U_iso_or_equiv
_atom_site_adp_type
_atom_site_occupancy
_atom_site_symmetry_multiplicity
_atom_site_calc_flag
_atom_site_refinement_flags
_atom_site_disorder_assembly
_atom_site_disorder_group
S1 S 0.14034(16) 0.7356(2) 0.10432(11) 0.0339(8) Uani 1 1 d . . .
O1 O 0.0939(4) 0.5759(7) 0.0941(3) 0.0381(16) Uani 1 1 d . . .
N1 N -0.0415(5) 0.5876(9) 0.1760(4) 0.047(2) Uani 1 1 d . . .
H1A H -0.0595 0.4860 0.1908 0.056 Uiso 1 1 calc R . .
H1B H -0.0084 0.5868 0.1452 0.056 Uiso 1 1 calc R . .
C1 C 0.2178(6) 0.7149(11) 0.0525(5) 0.039(3) Uani 1 1 d . . .
S2 S 0.61081(16) 0.7424(2) -0.20697(11) 0.0380(8) Uani 1 1 d . . .
O2 O 0.0976(3) 0.8969(7) 0.0888(3) 0.0374(16) Uani 1 1 d . . .
N2 N -0.0399(5) 0.9000(9) 0.1760(4) 0.047(2) Uani 1 1 d . . .
H2A H -0.0566 1.0034 0.1904 0.056 Uiso 1 1 calc R . .
H2B H -0.0068 0.8974 0.1452 0.056 Uiso 1 1 calc R . .
C2 C 0.2078(4) 0.6651(10) -0.0087(4) 0.0350(19) Uani 1 1 d . . .
H2 H 0.1582 0.6296 -0.0228 0.042 Uiso 1 1 calc R . .
O3 O 0.1732(5) 0.7412(6) 0.1675(4) 0.040(2) Uani 1 1 d . . .
N3 N -0.1149(5) 0.7473(8) 0.2476(6) 0.048(3) Uani 1 1 d . . .
H3A H -0.1321 0.8496 0.2625 0.057 Uiso 1 1 calc R . .
H3B H -0.1308 0.6453 0.2636 0.057 Uiso 1 1 calc R . .
C3 C 0.2684(4) 0.6667(10) -0.0487(4) 0.0361(19) Uani 1 1 d . . .
H3 H 0.2600 0.6325 -0.0905 0.043 Uiso 1 1 calc R . .
O4 O 0.6588(3) 0.5854(9) -0.1963(3) 0.0466(18) Uani 1 1 d . . .
N4 N 0.7930(4) 0.6102(9) -0.2788(3) 0.036(2) Uani 1 1 d . . .
H4A H 0.7599 0.6086 -0.2480 0.043 Uiso 1 1 calc R . .
H4B H 0.8110 0.5088 -0.2938 0.043 Uiso 1 1 calc R . .
C4 C 0.3427(6) 0.7171(10) -0.0302(4) 0.027(2) Uani 1 1 d . . .
O5 O 0.6508(3) 0.9096(9) -0.1931(3) 0.0434(18) Uani 1 1 d . . .
N5 N 0.7884(4) 0.9122(9) -0.2796(4) 0.044(2) Uani 1 1 d . . .
H5A H 0.7553 0.9110 -0.2488 0.052 Uiso 1 1 calc R . .
H5B H 0.8035 1.0150 -0.2955 0.052 Uiso 1 1 calc R . .
C5 C 0.3551(6) 0.7660(11) 0.0304(6) 0.038(3) Uani 1 1 d . . .
H5 H 0.4057 0.7958 0.0436 0.046 Uiso 1 1 calc R . .
O6 O 0.5789(5) 0.7457(6) -0.2694(4) 0.037(2) Uani 1 1 d . . .
N6 N 0.8649(5) 0.7660(8) -0.3483(5) 0.037(3) Uani 1 1 d . . .
H6A H 0.8834 0.6656 -0.3637 0.045 Uiso 1 1 calc R . .
H6B H 0.8796 0.8698 -0.3637 0.045 Uiso 1 1 calc R . .
C6 C 0.2930(6) 0.7725(11) 0.0737(5) 0.037(3) Uani 1 1 d . . .
H6 H 0.3008 0.8131 0.1148 0.045 Uiso 1 1 calc R . .
C7 C 0.4086(6) 0.7158(11) -0.0747(5) 0.037(2) Uani 1 1 d . . .
C8 C 0.3986(6) 0.7690(11) -0.1342(6) 0.036(3) Uani 1 1 d . . .
H8 H 0.3491 0.8039 -0.1485 0.044 Uiso 1 1 calc R . .
C9 C 0.4602(6) 0.7719(10) -0.1730(5) 0.040(3) Uani 1 1 d . . .
H9 H 0.4520 0.8064 -0.2148 0.048 Uiso 1 1 calc R . .
C10 C 0.5293(6) 0.7300(8) -0.1559(4) 0.023(2) Uani 1 1 d . . .
C11 C 0.5436(4) 0.6710(10) -0.0961(4) 0.035(2) Uani 1 1 d . . .
H11 H 0.5937 0.6347 -0.0836 0.042 Uiso 1 1 calc R . .
C12 C 0.4817(4) 0.6671(9) -0.0554(4) 0.0328(19) Uani 1 1 d . . .
H12 H 0.4896 0.6307 -0.0138 0.039 Uiso 1 1 calc R . .
C13 C -0.0649(7) 0.7469(10) 0.2011(5) 0.033(3) Uani 1 1 d . . .
C14 C 0.8151(7) 0.7609(10) -0.3019(6) 0.040(3) Uani 1 1 d . . .
C1A C 0.4375(3) 1.2377(10) -0.0148(3) 0.074(7) Uiso 0.50 1 d PG A 1
C2A C 0.4316(4) 1.2421(13) 0.0492(3) 0.039(4) Uiso 0.50 1 d PG A 1
H2A1 H 0.4767 1.2527 0.0738 0.047 Uiso 0.50 1 calc PR A 1
C3A C 0.3597(5) 1.2310(14) 0.0773(3) 0.30(4) Uiso 0.50 1 d PG A 1
H3A1 H 0.3557 1.2341 0.1211 0.357 Uiso 0.50 1 calc PR A 1
C4A C 0.2936(4) 1.2156(12) 0.0413(3) 0.041(4) Uiso 0.50 1 d PG A 1
H4A1 H 0.2445 1.2080 0.0606 0.049 Uiso 0.50 1 calc PR A 1
C5A C 0.2995(3) 1.2112(8) -0.0227(3) 0.037(4) Uiso 0.50 1 d PG A 1
C6A C 0.3714(3) 1.2222(7) -0.0508(3) 0.041(12) Uiso 0.50 1 d PG A 1
C7A C 0.3773(4) 1.2178(11) -0.1149(3) 0.042(4) Uiso 0.50 1 d PG A 1
C8A C 0.3112(5) 1.2024(14) -0.1509(3) 0.093(9) Uiso 0.50 1 d PG A 1
H8A H 0.3152 1.1994 -0.1947 0.112 Uiso 0.50 1 calc PR A 1
C9A C 0.2393(4) 1.1913(13) -0.1228(4) 0.154(11) Uiso 0.50 1 d PG A 1
H9A H 0.1942 1.1808 -0.1474 0.185 Uiso 0.50 1 calc PR A 1
C10A C 0.2334(3) 1.1957(11) -0.0587(4) 0.013(2) Uiso 0.50 1 d PG A 1
H10A H 0.1843 1.1882 -0.0395 0.016 Uiso 0.50 1 calc PR A 1
C11A C 0.5254(3) 1.1929(15) -0.0367(5) 0.042(4) Uiso 0.50 1 d PG A 1
H11A H 0.5591 1.2936 -0.0260 0.063 Uiso 0.50 1 calc PR A 1
H11B H 0.5264 1.1738 -0.0815 0.063 Uiso 0.50 1 calc PR A 1
H11C H 0.5434 1.0843 -0.0156 0.063 Uiso 0.50 1 calc PR A 1
C12A C 0.4448(5) 1.2460(17) -0.1627(4) 0.117(13) Uiso 0.50 1 d PG A 1
H12A H 0.4541 1.1340 -0.1852 0.175 Uiso 0.50 1 calc PR A 1
H12B H 0.4917 1.2812 -0.1406 0.175 Uiso 0.50 1 calc PR A 1
H12C H 0.4305 1.3405 -0.1921 0.175 Uiso 0.50 1 calc PR A 1
C1B C 0.3882(4) 1.2163(9) 0.0104(3) 0.066(6) Uiso 0.50 1 d PG B 2
C2B C 0.4611(4) 1.2091(11) 0.0370(3) 0.084(7) Uiso 0.50 1 d PG B 2
H2B1 H 0.4664 1.2041 0.0807 0.101 Uiso 0.50 1 calc PR B 2
C3B C 0.5263(3) 1.2091(12) -0.0004(4) 0.064(5) Uiso 0.50 1 d PG B 2
H3B1 H 0.5761 1.2042 0.0178 0.077 Uiso 0.50 1 calc PR B 2
C4B C 0.5186(3) 1.2164(11) -0.0643(4) 0.020(3) Uiso 0.50 1 d PG B 2
H4B1 H 0.5632 1.2165 -0.0899 0.024 Uiso 0.50 1 calc PR B 2
C5B C 0.4457(3) 1.2237(8) -0.0909(3) 0.051(5) Uiso 0.50 1 d PG B 2
C6B C 0.3805(3) 1.2236(7) -0.0535(3) 0.030(11) Uiso 0.50 1 d PG B 2
C7B C 0.3077(3) 1.2308(9) -0.0801(3) 0.060(6) Uiso 0.50 1 d PG B 2
C8B C 0.3000(4) 1.2381(11) -0.1440(3) 0.070(8) Uiso 0.50 1 d PG B 2
H8B H 0.2501 1.2430 -0.1622 0.084 Uiso 0.50 1 calc PR B 2
C9B C 0.3652(5) 1.2382(11) -0.1814(3) 0.040(4) Uiso 0.50 1 d PG B 2
H9B H 0.3599 1.2432 -0.2251 0.049 Uiso 0.50 1 calc PR B 2
C10B C 0.4380(4) 1.2310(10) -0.1548(3) 0.034(5) Uiso 0.50 1 d PG B 2
H10B H 0.4826 1.2310 -0.1804 0.041 Uiso 0.50 1 calc PR B 2
C11B C 0.3477(5) 1.2502(13) 0.0760(3) 0.028(3) Uiso 0.50 1 d PG B 2
H11D H 0.3494 1.1398 0.1006 0.041 Uiso 0.50 1 calc PR B 2
H11E H 0.2939 1.2857 0.0695 0.041 Uiso 0.50 1 calc PR B 2
H11F H 0.3750 1.3459 0.0981 0.041 Uiso 0.50 1 calc PR B 2
C12B C 0.2185(3) 1.1663(15) -0.0082(5) 0.079(6) Uiso 0.50 1 d PG B 2
H12D H 0.1937 1.0520 -0.0184 0.119 Uiso 0.50 1 calc PR B 2
H12E H 0.1797 1.2616 -0.0071 0.119 Uiso 0.50 1 calc PR B 2
H12F H 0.2434 1.1570 0.0324 0.119 Uiso 0.50 1 calc PR B 2

loop_
_atom_site_aniso_label
_atom_site_aniso_U_11
_atom_site_aniso_U_22
_atom_site_aniso_U_33
_atom_site_aniso_U_23
_atom_site_aniso_U_13
_atom_site_aniso_U_12
S1 0.0383(16) 0.0215(13) 0.042(2) 0.0018(11) -0.0070(13) -0.0001(8)
O1 0.045(4) 0.027(3) 0.042(4) -0.002(3) 0.002(3) 0.002(3)
N1 0.053(5) 0.033(4) 0.054(5) 0.014(4) 0.011(4) 0.009(4)
C1 0.040(6) 0.026(4) 0.052(7) 0.007(4) 0.011(5) -0.004(4)
S2 0.0338(15) 0.0416(18) 0.039(2) 0.0013(10) 0.0090(13) -0.0001(9)
O2 0.043(4) 0.018(3) 0.051(4) 0.007(3) -0.010(3) 0.004(3)
N2 0.057(6) 0.033(5) 0.050(6) -0.014(4) 0.009(4) 0.002(4)
C2 0.038(5) 0.032(5) 0.035(5) -0.001(4) -0.007(4) 0.001(4)
O3 0.047(5) 0.026(4) 0.045(5) -0.001(2) 0.009(4) 0.002(2)
N3 0.032(5) 0.050(7) 0.062(8) -0.001(3) -0.006(5) -0.004(3)
C3 0.042(5) 0.037(5) 0.029(5) -0.005(4) -0.005(4) -0.001(4)
O4 0.035(4) 0.048(4) 0.057(5) -0.006(3) 0.006(3) 0.012(3)
N4 0.040(5) 0.024(4) 0.044(5) 0.009(3) 0.010(4) 0.006(3)
C4 0.031(5) 0.025(4) 0.024(5) -0.010(4) -0.007(4) 0.005(4)
O5 0.038(4) 0.044(4) 0.048(4) 0.003(3) 0.009(3) -0.015(3)
N5 0.034(5) 0.032(4) 0.064(6) -0.018(4) 0.017(4) -0.006(4)
C5 0.029(6) 0.046(6) 0.039(7) -0.005(4) -0.008(5) -0.002(4)
O6 0.043(5) 0.040(5) 0.029(5) 0.003(2) -0.004(4) 0.004(2)
N6 0.051(6) 0.019(5) 0.041(7) -0.003(3) 0.020(5) -0.001(3)
C6 0.029(6) 0.048(6) 0.035(6) -0.026(4) -0.012(5) -0.003(4)
C7 0.036(6) 0.026(4) 0.048(6) -0.006(5) -0.004(5) 0.003(4)
C8 0.034(6) 0.042(6) 0.032(7) 0.008(4) -0.004(5) 0.002(4)
C9 0.048(7) 0.041(5) 0.032(7) 0.003(4) 0.001(6) -0.002(4)
C10 0.032(5) 0.017(4) 0.021(4) 0.002(3) -0.014(4) -0.002(3)
C11 0.027(4) 0.028(5) 0.050(6) -0.004(4) -0.005(4) -0.001(4)
C12 0.041(5) 0.024(4) 0.034(5) 0.000(3) -0.002(4) -0.002(4)
C13 0.019(5) 0.044(7) 0.034(7) -0.003(4) -0.004(5) -0.003(3)
C14 0.036(7) 0.020(6) 0.063(9) -0.019(4) -0.009(6) 0.004(4)

loop_
_atom_type_symbol
_atom_type_description
_atom_type_scat_dispersion_real
_atom_type_scat_dispersion_imag
_atom_type_scat_source
C C 0.0033 0.0016 'International Tables Vol C Tables 4.2.6.8 and 6.1.1.4'
H H 0.0000 0.0000 'International Tables Vol C Tables 4.2.6.8 and 6.1.1.4'
N N 0.0061 0.0033 'International Tables Vol C Tables 4.2.6.8 and 6.1.1.4'
O O 0.0106 0.0060 'International Tables Vol C Tables 4.2.6.8 and 6.1.1.4'
S S 0.1246 0.1234 'International Tables Vol C Tables 4.2.6.8 and 6.1.1.4'

loop_
_geom_angle_atom_site_label_1
_geom_angle_atom_site_label_2
_geom_angle_atom_site_label_3
_geom_angle
O1 S1 O2 111.1(4)
O1 S1 O3 112.1(4)
O2 S1 O3 112.7(4)
O1 S1 C1 104.8(4)
O2 S1 C1 108.4(4)
O3 S1 C1 107.3(5)
C2 C1 C6 119.7(9)
C2 C1 S1 122.5(8)
C6 C1 S1 117.5(8)
O4 S2 O5 112.5(5)
O4 S2 O6 112.1(4)
O5 S2 O6 110.9(4)
O4 S2 C10 108.2(4)
O5 S2 C10 107.0(4)
O6 S2 C10 105.7(5)
C3 C2 C1 120.5(8)
C2 C3 C4 122.0(8)
C5 C4 C3 119.1(10)
C5 C4 C7 119.7(8)
C3 C4 C7 121.1(7)
C4 C5 C6 121.0(10)
C1 C6 C5 117.5(9)
C8 C7 C12 118.7(11)
C8 C7 C4 120.8(8)
C12 C7 C4 120.4(8)
C9 C8 C7 119.4(10)
C10 C9 C8 123.3(10)
C9 C10 C11 120.5(10)
C9 C10 S2 122.8(8)
C11 C10 S2 116.6(7)
C12 C11 C10 117.4(7)
C7 C12 C11 120.7(8)
N3 C13 N2 121.1(8)
N3 C13 N1 119.8(8)
N2 C13 N1 119.1(10)
N4 C14 N5 120.1(12)
N4 C14 N6 120.9(8)
N5 C14 N6 119.0(9)
C2A C1A C6A 120.0
C2A C1A C11A 111.2
C6A C1A C11A 126.3
C3A C2A C1A 120.0
C2A C3A C4A 120.0
C5A C4A C3A 120.0
C6A C5A C4A 120.0
C6A C5A C10A 120.0
C4A C5A C10A 120.0
C7A C6A C5A 120.0
C7A C6A C1A 120.0
C5A C6A C1A 120.0
C8A C7A C6A 120.0
C8A C7A C12A 104.9
C6A C7A C12A 134.8
C7A C8A C9A 120.0
C10A C9A C8A 120.0
C9A C10A C5A 120.0
C2B C1B C6B 120.0
C2B C1B C11B 92.3
C6B C1B C11B 146.3
C1B C2B C3B 120.0
C2B C3B C4B 120.0
C3B C4B C5B 120.0
C6B C5B C4B 120.0
C6B C5B C10B 120.0
C4B C5B C10B 120.0
C7B C6B C5B 120.0
C7B C6B C1B 120.0
C5B C6B C1B 120.0
C6B C7B C8B 120.0
C6B C7B C12B 109.4
C8B C7B C12B 129.2
C9B C8B C7B 120.0
C8B C9B C10B 120.0
C9B C10B C5B 120.0

loop_
_geom_bond_atom_site_label_1
_geom_bond_atom_site_label_2
_geom_bond_distance
S1 O1 1.455(6)
S1 O2 1.453(6)
S1 O3 1.482(9)
S1 C1 1.757(11)
N1 C13 1.367(10)
C1 C2 1.385(13)
C1 C6 1.448(14)
S2 O4 1.455(6)
S2 O5 1.459(6)
S2 O6 1.460(9)
S2 C10 1.797(10)
N2 C13 1.336(10)
C2 C3 1.362(9)
N3 C13 1.328(15)
C3 C4 1.402(12)
N4 C14 1.289(10)
C4 C5 1.377(15)
C4 C7 1.494(8)
N5 C14 1.312(10)
C5 C6 1.427(14)
N6 C14 1.324(15)
C7 C8 1.356(15)
C7 C12 1.384(12)
C8 C9 1.358(14)
C9 C10 1.293(14)
C10 C11 1.388(12)
C11 C12 1.390(9)
C1A C2A 1.3900
C1A C6A 1.3900
C1A C11A 1.6312
C2A C3A 1.3900
C3A C4A 1.3900
C4A C5A 1.3900
C5A C6A 1.3900
C5A C10A 1.3900
C6A C7A 1.3900
C7A C8A 1.3900
C7A C12A 1.5759
C8A C9A 1.3900
C9A C10A 1.3900
C1B C2B 1.3900
C1B C6B 1.3900
C1B C11B 1.6039
C2B C3B 1.3900
C3B C4B 1.3900
C4B C5B 1.3900
C5B C6B 1.3900
C5B C10B 1.3900
C6B C7B 1.3900
C7B C8B 1.3900
C7B C12B 2.2456
C8B C9B 1.3900
C9B C10B 1.3900
